data_4105476
loop_
_publ_author_name
'Shin Takemoto'
'Hidenobu Morita'
'Kenji Karitani'
'Hideki Fujiwara'
'Hiroyuki Matsuzaka'

_publ_section_title
;
 A Bimetallic Ru2Pt Complex Containing a Trigonal-Planar \m3-Carbido
 Ligand: Formation, Structure, and Reactivity Relevant to the
 Fischer-Tropsch Process
;
_journal_name_full 'Journal of the American Chemical Society'
_journal_page_first 18026
_journal_page_last 18027
_journal_paper_doi 10.1021/ja907387w
_journal_volume 131
_journal_year 2009
_chemical_formula_sum 'C54 H60 B N O2 Ru2'
_chemical_formula_weight 967.98
_chemical_name_systematic
; 
 ? 
;
_space_group_IT_number 2
_symmetry_cell_setting triclinic
_symmetry_space_group_name_Hall '-P 1'
_symmetry_space_group_name_H-M 'P -1'
_atom_sites_solution_hydrogens geom
_atom_sites_solution_primary direct
_atom_sites_solution_secondary difmap
_audit_creation_method SHELXL-97
_cell_angle_alpha 88.3590(10)
_cell_angle_beta 77.7210(10)
_cell_angle_gamma 87.2160(10)
_cell_formula_units_Z 2
_cell_length_a 12.3348(6)
_cell_length_b 12.4787(5)
_cell_length_c 15.2195(6)
_cell_measurement_temperature 150(2)
_cell_volume 2285.93(17)
_computing_cell_refinement 'rigaku process auto'
_computing_data_collection 'rigaku process auto'
_computing_data_reduction 'rigaku process auto'
_computing_structure_refinement 'SHELXL-97 (Sheldrick, 1997)'
_computing_structure_solution 'SHELXS-97 (Sheldrick, 1990)'
_diffrn_ambient_temperature 150(2)
_diffrn_measured_fraction_theta_full 0.965
_diffrn_measured_fraction_theta_max 0.965
_diffrn_measurement_device_type 'rigaku raxis rapid'
_diffrn_radiation_monochromator graphite
_diffrn_radiation_source 'fine-focus sealed tube'
_diffrn_radiation_type MoK\a
_diffrn_radiation_wavelength 0.71075
_diffrn_reflns_av_R_equivalents 0.0277
_diffrn_reflns_av_sigmaI/netI 0.0386
_diffrn_reflns_limit_h_max 15
_diffrn_reflns_limit_h_min -15
_diffrn_reflns_limit_k_max 16
_diffrn_reflns_limit_k_min -16
_diffrn_reflns_limit_l_max 19
_diffrn_reflns_limit_l_min -18
_diffrn_reflns_number 21263
_diffrn_reflns_theta_full 27.43
_diffrn_reflns_theta_max 27.43
_diffrn_reflns_theta_min 3.16
_exptl_absorpt_coefficient_mu 0.703
_exptl_absorpt_correction_T_max 0.9331
_exptl_absorpt_correction_T_min 0.7202
_exptl_absorpt_correction_type empirical
_exptl_absorpt_process_details abscor
_exptl_crystal_colour orange
_exptl_crystal_density_diffrn 1.406
_exptl_crystal_description block
_exptl_crystal_F_000 1000
_exptl_crystal_size_max 0.50
_exptl_crystal_size_mid 0.15
_exptl_crystal_size_min 0.10
_refine_diff_density_max 0.608
_refine_diff_density_min -0.605
_refine_diff_density_rms 0.118
_refine_ls_extinction_method none
_refine_ls_goodness_of_fit_ref 1.111
_refine_ls_hydrogen_treatment constr
_refine_ls_matrix_type full
_refine_ls_number_parameters 551
_refine_ls_number_reflns 10058
_refine_ls_number_restraints 0
_refine_ls_restrained_S_all 1.111
_refine_ls_R_factor_all 0.0410
_refine_ls_R_factor_gt 0.0307
_refine_ls_shift/su_max 0.022
_refine_ls_shift/su_mean 0.000
_refine_ls_structure_factor_coef Fsqd
_refine_ls_weighting_details 'calc w=1/[\s^2^(Fo^2^)+(0.0567P)^2^+3.3375P] where P=(Fo^2^+2Fc^2^)/3'
_refine_ls_weighting_scheme calc
_refine_ls_wR_factor_gt 0.0932
_refine_ls_wR_factor_ref 0.1114
_reflns_number_gt 8559
_reflns_number_total 10058
_reflns_threshold_expression >2sigma(I)
_cod_data_source_file ja907387w_si_004.cif
_cod_data_source_block shelxl
_cod_database_code 4105476

loop_
_symmetry_equiv_pos_as_xyz
'x, y, z'
'-x, -y, -z'

loop_
_atom_site_label
_atom_site_type_symbol
_atom_site_fract_x
_atom_site_fract_y
_atom_site_fract_z
_atom_site_U_iso_or_equiv
_atom_site_adp_type
_atom_site_occupancy
_atom_site_symmetry_multiplicity
_atom_site_calc_flag
_atom_site_refinement_flags
Ru1 Ru 0.23706(2) 0.180375(18) 0.368352(15) 0.01324(8) Uani 1 1 d .
Ru2 Ru 0.217379(19) 0.128985(17) 0.201566(15) 0.01175(7) Uani 1 1 d .
O1 O 0.2407(2) -0.04323(19) 0.44665(17) 0.0305(6) Uani 1 1 d .
O2 O 0.2145(2) -0.11011(18) 0.22815(18) 0.0273(6) Uani 1 1 d .
N1 N 0.3582(2) 0.15886(19) 0.25057(16) 0.0134(5) Uani 1 1 d .
H1 H 0.3779 0.2275 0.2299 0.016 Uiso 1 1 calc R
C1 C 0.0940(3) 0.1501(2) 0.3204(2) 0.0163(6) Uani 1 1 d .
H1A H 0.0510 0.2193 0.3156 0.020 Uiso 1 1 calc R
C2 C 0.0147(3) 0.0643(3) 0.3595(2) 0.0239(7) Uani 1 1 d .
H2A H -0.0459 0.0647 0.3270 0.036 Uiso 1 1 calc R
H2B H -0.0159 0.0784 0.4232 0.036 Uiso 1 1 calc R
H2C H 0.0543 -0.0060 0.3538 0.036 Uiso 1 1 calc R
C3 C 0.2405(3) 0.0393(3) 0.4114(2) 0.0206(7) Uani 1 1 d .
C4 C 0.2182(3) -0.0181(3) 0.2233(2) 0.0189(6) Uani 1 1 d .
C5 C 0.4606(2) 0.0965(2) 0.24047(19) 0.0133(6) Uani 1 1 d .
C6 C 0.4658(3) -0.0128(2) 0.2644(2) 0.0178(6) Uani 1 1 d .
H6 H 0.3993 -0.0491 0.2866 0.021 Uiso 1 1 calc R
C7 C 0.5679(3) -0.0679(3) 0.2558(2) 0.0196(6) Uani 1 1 d .
H7 H 0.5709 -0.1421 0.2716 0.023 Uiso 1 1 calc R
C8 C 0.6657(3) -0.0153(3) 0.2243(2) 0.0215(7) Uani 1 1 d .
H8 H 0.7354 -0.0529 0.2201 0.026 Uiso 1 1 calc R
C9 C 0.6616(3) 0.0926(3) 0.1989(2) 0.0216(7) Uani 1 1 d .
H9 H 0.7284 0.1284 0.1763 0.026 Uiso 1 1 calc R
C10 C 0.5593(3) 0.1479(2) 0.2068(2) 0.0186(6) Uani 1 1 d .
H10 H 0.5566 0.2214 0.1890 0.022 Uiso 1 1 calc R
C11 C 0.1721(4) 0.3539(3) 0.4090(2) 0.0270(8) Uani 1 1 d .
C12 C 0.1421(3) 0.2779(3) 0.4819(2) 0.0196(7) Uani 1 1 d .
C13 C 0.2435(3) 0.2360(3) 0.5060(2) 0.0209(7) Uani 1 1 d .
C14 C 0.3337(3) 0.2791(3) 0.4424(2) 0.0289(8) Uani 1 1 d .
C15 C 0.2887(4) 0.3528(3) 0.3838(2) 0.0316(9) Uani 1 1 d .
C16 C 0.0902(5) 0.4274(3) 0.3747(3) 0.0508(14) Uani 1 1 d .
H16A H 0.0694 0.4884 0.4149 0.061 Uiso 1 1 calc R
H16B H 0.0238 0.3883 0.3725 0.061 Uiso 1 1 calc R
H16C H 0.1237 0.4536 0.3141 0.061 Uiso 1 1 calc R
C17 C 0.0267(3) 0.2623(4) 0.5349(3) 0.0338(9) Uani 1 1 d .
H17A H 0.0074 0.3168 0.5814 0.041 Uiso 1 1 calc R
H17B H 0.0230 0.1907 0.5633 0.041 Uiso 1 1 calc R
H17C H -0.0257 0.2691 0.4947 0.041 Uiso 1 1 calc R
C18 C 0.2496(4) 0.1663(3) 0.5861(2) 0.0335(9) Uani 1 1 d .
H18A H 0.3200 0.1240 0.5749 0.040 Uiso 1 1 calc R
H18B H 0.1876 0.1179 0.5974 0.040 Uiso 1 1 calc R
H18C H 0.2450 0.2111 0.6387 0.040 Uiso 1 1 calc R
C19 C 0.4554(4) 0.2606(5) 0.4398(3) 0.0539(15) Uani 1 1 d .
H19A H 0.4659 0.2062 0.4853 0.065 Uiso 1 1 calc R
H19B H 0.4867 0.3278 0.4522 0.065 Uiso 1 1 calc R
H19C H 0.4930 0.2356 0.3801 0.065 Uiso 1 1 calc R
C20 C 0.3581(5) 0.4229(4) 0.3146(3) 0.0621(17) Uani 1 1 d .
H20A H 0.3134 0.4516 0.2725 0.075 Uiso 1 1 calc R
H20B H 0.4222 0.3806 0.2817 0.075 Uiso 1 1 calc R
H20C H 0.3840 0.4822 0.3444 0.075 Uiso 1 1 calc R
C21 C 0.1329(3) 0.2636(2) 0.1264(2) 0.0175(6) Uani 1 1 d .
C22 C 0.0982(3) 0.1584(3) 0.1113(2) 0.0197(7) Uani 1 1 d .
C23 C 0.1940(3) 0.0976(2) 0.0643(2) 0.0171(6) Uani 1 1 d .
C24 C 0.2879(3) 0.1624(2) 0.0550(2) 0.0172(6) Uani 1 1 d .
C25 C 0.2485(3) 0.2656(2) 0.0938(2) 0.0162(6) Uani 1 1 d .
C26 C 0.0550(3) 0.3552(3) 0.1605(2) 0.0280(8) Uani 1 1 d .
H26A H 0.0972 0.4151 0.1737 0.034 Uiso 1 1 calc R
H26B H 0.0035 0.3328 0.2155 0.034 Uiso 1 1 calc R
H26C H 0.0130 0.3780 0.1148 0.034 Uiso 1 1 calc R
C27 C -0.0202(3) 0.1283(3) 0.1268(3) 0.0301(8) Uani 1 1 d .
H27A H -0.0529 0.1563 0.0769 0.036 Uiso 1 1 calc R
H27B H -0.0617 0.1589 0.1833 0.036 Uiso 1 1 calc R
H27C H -0.0237 0.0500 0.1302 0.036 Uiso 1 1 calc R
C28 C 0.1941(4) -0.0116(3) 0.0249(2) 0.0286(8) Uani 1 1 d .
H28A H 0.1896 -0.0037 -0.0385 0.034 Uiso 1 1 calc R
H28B H 0.1300 -0.0499 0.0580 0.034 Uiso 1 1 calc R
H28C H 0.2627 -0.0522 0.0296 0.034 Uiso 1 1 calc R
C29 C 0.4043(3) 0.1336(3) 0.0065(2) 0.0268(8) Uani 1 1 d .
H29A H 0.4126 0.0560 -0.0025 0.032 Uiso 1 1 calc R
H29B H 0.4566 0.1549 0.0424 0.032 Uiso 1 1 calc R
H29C H 0.4199 0.1711 -0.0520 0.032 Uiso 1 1 calc R
C30 C 0.3190(3) 0.3613(3) 0.0894(2) 0.0242(7) Uani 1 1 d .
H30A H 0.3258 0.3971 0.0304 0.029 Uiso 1 1 calc R
H30B H 0.3929 0.3379 0.0984 0.029 Uiso 1 1 calc R
H30C H 0.2841 0.4115 0.1366 0.029 Uiso 1 1 calc R
C31 C 0.6001(3) 0.6030(2) 0.2483(2) 0.0145(6) Uani 1 1 d .
C32 C 0.5390(3) 0.6388(3) 0.1840(2) 0.0207(7) Uani 1 1 d .
H32 H 0.5700 0.6263 0.1223 0.025 Uiso 1 1 calc R
C33 C 0.4346(3) 0.6922(3) 0.2068(2) 0.0247(7) Uani 1 1 d .
H33 H 0.3961 0.7138 0.1610 0.030 Uiso 1 1 calc R
C34 C 0.3875(3) 0.7133(3) 0.2953(2) 0.0215(7) Uani 1 1 d .
H34 H 0.3163 0.7488 0.3109 0.026 Uiso 1 1 calc R
C35 C 0.4452(3) 0.6823(3) 0.3614(2) 0.0213(7) Uani 1 1 d .
H35 H 0.4144 0.6975 0.4226 0.026 Uiso 1 1 calc R
C36 C 0.5495(3) 0.6282(2) 0.3372(2) 0.0174(6) Uani 1 1 d .
H36 H 0.5877 0.6077 0.3835 0.021 Uiso 1 1 calc R
C37 C 0.7350(3) 0.4766(2) 0.12453(19) 0.0140(6) Uani 1 1 d .
C38 C 0.6486(3) 0.4185(3) 0.1052(2) 0.0186(6) Uani 1 1 d .
H38 H 0.5785 0.4218 0.1458 0.022 Uiso 1 1 calc R
C39 C 0.6615(3) 0.3561(3) 0.0284(2) 0.0220(7) Uani 1 1 d .
H39 H 0.6008 0.3181 0.0178 0.026 Uiso 1 1 calc R
C40 C 0.7636(3) 0.3495(3) -0.0326(2) 0.0204(7) Uani 1 1 d .
H40 H 0.7732 0.3066 -0.0845 0.025 Uiso 1 1 calc R
C41 C 0.8508(3) 0.4069(3) -0.0160(2) 0.0189(6) Uani 1 1 d .
H41 H 0.9209 0.4028 -0.0565 0.023 Uiso 1 1 calc R
C42 C 0.8354(3) 0.4703(2) 0.0599(2) 0.0157(6) Uani 1 1 d .
H42 H 0.8952 0.5111 0.0684 0.019 Uiso 1 1 calc R
C43 C 0.7410(3) 0.4503(2) 0.2992(2) 0.0156(6) Uani 1 1 d .
C44 C 0.7438(3) 0.3389(2) 0.2859(2) 0.0173(6) Uani 1 1 d .
H44 H 0.7361 0.3140 0.2292 0.021 Uiso 1 1 calc R
C45 C 0.7576(3) 0.2632(3) 0.3532(2) 0.0200(7) Uani 1 1 d .
H45 H 0.7581 0.1887 0.3416 0.024 Uiso 1 1 calc R
C46 C 0.7704(3) 0.2965(3) 0.4361(2) 0.0193(6) Uani 1 1 d .
H46 H 0.7801 0.2456 0.4818 0.023 Uiso 1 1 calc R
C47 C 0.7689(3) 0.4057(3) 0.4512(2) 0.0212(7) Uani 1 1 d .
H47 H 0.7772 0.4296 0.5080 0.025 Uiso 1 1 calc R
C48 C 0.7553(3) 0.4806(2) 0.3848(2) 0.0185(6) Uani 1 1 d .
H48 H 0.7556 0.5548 0.3972 0.022 Uiso 1 1 calc R
C49 C 0.8200(3) 0.6288(2) 0.20723(19) 0.0144(6) Uani 1 1 d .
C50 C 0.8132(3) 0.7224(2) 0.1543(2) 0.0184(6) Uani 1 1 d .
H50 H 0.7498 0.7351 0.1287 0.022 Uiso 1 1 calc R
C51 C 0.8962(3) 0.7970(3) 0.1379(2) 0.0215(7) Uani 1 1 d .
H51 H 0.8890 0.8582 0.1007 0.026 Uiso 1 1 calc R
C52 C 0.9887(3) 0.7829(3) 0.1754(2) 0.0207(7) Uani 1 1 d .
H52 H 1.0440 0.8349 0.1659 0.025 Uiso 1 1 calc R
C53 C 0.9991(3) 0.6909(3) 0.2275(2) 0.0201(7) Uani 1 1 d .
H53 H 1.0624 0.6793 0.2534 0.024 Uiso 1 1 calc R
C54 C 0.9171(3) 0.6161(2) 0.2416(2) 0.0173(6) Uani 1 1 d .
H54 H 0.9271 0.5532 0.2763 0.021 Uiso 1 1 calc R
B1 B 0.7235(3) 0.5396(3) 0.2199(2) 0.0134(6) Uani 1 1 d .

loop_
_atom_site_aniso_label
_atom_site_aniso_U_11
_atom_site_aniso_U_22
_atom_site_aniso_U_33
_atom_site_aniso_U_23
_atom_site_aniso_U_13
_atom_site_aniso_U_12
Ru1 0.01598(14) 0.01249(12) 0.01106(12) -0.00024(8) -0.00218(9) -0.00194(9)
Ru2 0.01217(13) 0.01132(12) 0.01237(12) 0.00060(8) -0.00383(9) -0.00161(9)
O1 0.0433(16) 0.0192(12) 0.0278(14) 0.0086(10) -0.0057(12) -0.0026(11)
O2 0.0349(15) 0.0135(11) 0.0395(15) 0.0022(9) -0.0210(12) -0.0036(10)
N1 0.0165(13) 0.0121(11) 0.0116(12) 0.0001(9) -0.0033(9) -0.0006(10)
C1 0.0127(14) 0.0186(14) 0.0175(15) -0.0005(11) -0.0021(11) -0.0037(12)
C2 0.0149(16) 0.0287(17) 0.0275(18) 0.0052(13) -0.0023(13) -0.0077(14)
C3 0.0234(17) 0.0238(16) 0.0143(15) -0.0003(12) -0.0030(12) -0.0022(14)
C4 0.0174(16) 0.0211(16) 0.0209(16) 0.0000(12) -0.0098(12) -0.0025(13)
C5 0.0120(14) 0.0150(13) 0.0139(14) -0.0021(10) -0.0046(11) -0.0013(11)
C6 0.0154(15) 0.0167(14) 0.0220(16) 0.0025(11) -0.0053(12) -0.0041(12)
C7 0.0201(17) 0.0177(15) 0.0217(16) -0.0002(12) -0.0063(13) -0.0010(13)
C8 0.0169(16) 0.0210(16) 0.0273(18) -0.0038(13) -0.0067(13) 0.0037(13)
C9 0.0152(16) 0.0212(16) 0.0277(18) -0.0032(13) -0.0017(13) -0.0039(13)
C10 0.0211(16) 0.0159(14) 0.0177(15) -0.0012(11) -0.0015(12) -0.0012(13)
C11 0.050(2) 0.0147(15) 0.0170(16) -0.0055(12) -0.0094(15) 0.0050(15)
C12 0.0233(17) 0.0213(15) 0.0148(15) -0.0057(11) -0.0060(12) 0.0057(13)
C13 0.0272(18) 0.0220(16) 0.0146(15) -0.0068(12) -0.0070(13) 0.0024(14)
C14 0.0260(19) 0.0349(19) 0.0265(19) -0.0185(15) -0.0034(15) -0.0068(16)
C15 0.053(3) 0.0192(16) 0.0189(17) -0.0087(13) 0.0042(16) -0.0135(17)
C16 0.105(4) 0.0235(19) 0.030(2) -0.0096(16) -0.033(2) 0.026(2)
C17 0.0244(19) 0.053(2) 0.0223(18) -0.0150(16) -0.0007(15) 0.0065(18)
C18 0.049(3) 0.034(2) 0.0209(18) -0.0072(14) -0.0177(17) 0.0116(18)
C19 0.024(2) 0.089(4) 0.051(3) -0.048(3) -0.0028(19) -0.011(2)
C20 0.103(5) 0.040(2) 0.036(2) -0.0102(19) 0.013(3) -0.051(3)
C21 0.0194(16) 0.0207(15) 0.0143(14) 0.0030(11) -0.0084(12) -0.0010(13)
C22 0.0196(16) 0.0265(16) 0.0148(15) 0.0022(12) -0.0074(12) -0.0028(14)
C23 0.0228(17) 0.0198(15) 0.0099(14) 0.0003(11) -0.0058(12) -0.0033(13)
C24 0.0221(16) 0.0205(15) 0.0089(13) 0.0018(11) -0.0035(12) 0.0014(13)
C25 0.0173(15) 0.0149(14) 0.0177(15) 0.0046(11) -0.0075(12) -0.0018(12)
C26 0.034(2) 0.0260(17) 0.0244(18) 0.0009(13) -0.0104(15) 0.0107(16)
C27 0.0213(18) 0.044(2) 0.0282(19) 0.0038(15) -0.0120(15) -0.0087(16)
C28 0.047(2) 0.0229(17) 0.0185(17) -0.0001(13) -0.0117(16) -0.0055(16)
C29 0.0230(18) 0.0325(19) 0.0210(17) 0.0040(14) 0.0018(14) 0.0074(15)
C30 0.0285(19) 0.0219(16) 0.0236(17) 0.0044(13) -0.0079(14) -0.0068(14)
C31 0.0158(15) 0.0121(13) 0.0160(14) 0.0016(10) -0.0033(11) -0.0059(12)
C32 0.0196(17) 0.0254(16) 0.0174(16) 0.0011(12) -0.0048(13) 0.0003(14)
C33 0.0251(18) 0.0262(17) 0.0237(17) 0.0042(13) -0.0086(14) 0.0024(15)
C34 0.0164(16) 0.0159(15) 0.0305(18) 0.0014(12) -0.0013(13) 0.0004(13)
C35 0.0197(17) 0.0190(15) 0.0231(17) -0.0027(12) 0.0009(13) -0.0034(13)
C36 0.0158(15) 0.0201(15) 0.0165(15) -0.0027(11) -0.0035(12) -0.0002(12)
C37 0.0180(15) 0.0120(13) 0.0122(14) -0.0003(10) -0.0035(11) 0.0000(12)
C38 0.0167(16) 0.0208(15) 0.0181(15) -0.0017(11) -0.0013(12) -0.0091(13)
C39 0.0200(17) 0.0248(16) 0.0224(17) -0.0021(12) -0.0045(13) -0.0119(14)
C40 0.0225(17) 0.0225(16) 0.0164(15) -0.0056(12) -0.0026(13) -0.0044(14)
C41 0.0179(16) 0.0216(15) 0.0154(15) -0.0017(11) 0.0005(12) 0.0010(13)
C42 0.0142(15) 0.0172(14) 0.0155(15) -0.0009(11) -0.0031(11) -0.0001(12)
C43 0.0128(14) 0.0155(14) 0.0181(15) 0.0019(11) -0.0023(11) -0.0015(12)
C44 0.0197(16) 0.0155(14) 0.0170(15) -0.0004(11) -0.0039(12) -0.0023(12)
C45 0.0220(17) 0.0144(14) 0.0228(17) 0.0032(12) -0.0038(13) 0.0003(13)
C46 0.0159(16) 0.0197(15) 0.0219(16) 0.0079(12) -0.0040(12) -0.0021(13)
C47 0.0245(17) 0.0242(16) 0.0155(15) 0.0008(12) -0.0057(13) -0.0028(14)
C48 0.0203(16) 0.0156(14) 0.0189(16) 0.0009(11) -0.0030(12) -0.0001(13)
C49 0.0185(15) 0.0144(13) 0.0087(13) -0.0032(10) 0.0009(11) -0.0008(12)
C50 0.0188(16) 0.0168(14) 0.0207(16) 0.0011(11) -0.0060(12) -0.0029(13)
C51 0.0213(17) 0.0155(14) 0.0264(17) 0.0029(12) -0.0020(13) -0.0033(13)
C52 0.0196(16) 0.0215(16) 0.0194(16) -0.0040(12) 0.0018(13) -0.0082(13)
C53 0.0145(15) 0.0303(17) 0.0163(15) -0.0034(12) -0.0038(12) -0.0051(13)
C54 0.0171(15) 0.0182(14) 0.0156(15) 0.0008(11) -0.0018(12) 0.0003(12)
B1 0.0158(16) 0.0130(14) 0.0113(15) -0.0006(11) -0.0019(12) -0.0024(13)

loop_
_atom_type_symbol
_atom_type_description
_atom_type_scat_dispersion_real
_atom_type_scat_dispersion_imag
_atom_type_scat_source
C C 0.0033 0.0016 'International Tables Vol C Tables 4.2.6.8 and 6.1.1.4'
H H 0.0000 0.0000 'International Tables Vol C Tables 4.2.6.8 and 6.1.1.4'
B B 0.0013 0.0007 'International Tables Vol C Tables 4.2.6.8 and 6.1.1.4'
N N 0.0061 0.0033 'International Tables Vol C Tables 4.2.6.8 and 6.1.1.4'
O O 0.0106 0.0060 'International Tables Vol C Tables 4.2.6.8 and 6.1.1.4'
Ru Ru -1.2594 0.8363 'International Tables Vol C Tables 4.2.6.8 and 6.1.1.4'

loop_
_geom_angle_atom_site_label_1
_geom_angle_atom_site_label_2
_geom_angle_atom_site_label_3
_geom_angle
C3 Ru1 N1 97.19(12)
C3 Ru1 C1 89.43(14)
N1 Ru1 C1 100.03(11)
C3 Ru1 C12 106.40(13)
N1 Ru1 C12 153.10(11)
C1 Ru1 C12 93.05(12)
C3 Ru1 C14 108.74(15)
N1 Ru1 C14 98.18(12)
C1 Ru1 C14 152.36(13)
C12 Ru1 C14 62.37(13)
C3 Ru1 C13 88.84(13)
N1 Ru1 C13 132.87(12)
C1 Ru1 C13 126.83(12)
C12 Ru1 C13 37.74(12)
C14 Ru1 C13 37.13(13)
C3 Ru1 C15 145.46(15)
N1 Ru1 C15 92.14(11)
C1 Ru1 C15 121.61(14)
C12 Ru1 C15 61.07(13)
C14 Ru1 C15 36.81(15)
C13 Ru1 C15 61.26(13)
C3 Ru1 C11 143.13(13)
N1 Ru1 C11 118.69(12)
C1 Ru1 C11 92.20(13)
C12 Ru1 C11 36.73(12)
C14 Ru1 C11 60.70(14)
C13 Ru1 C11 61.22(12)
C15 Ru1 C11 35.36(15)
C3 Ru1 Ru2 95.29(10)
N1 Ru1 Ru2 49.62(7)
C1 Ru1 Ru2 50.42(8)
C12 Ru1 Ru2 137.59(8)
C14 Ru1 Ru2 142.74(10)
C13 Ru1 Ru2 174.90(8)
C15 Ru1 Ru2 115.66(9)
C11 Ru1 Ru2 113.81(8)
C4 Ru2 N1 97.21(12)
C4 Ru2 C1 89.43(13)
N1 Ru2 C1 99.81(11)
C4 Ru2 C23 88.17(13)
N1 Ru2 C23 131.99(11)
C1 Ru2 C23 128.01(12)
C4 Ru2 C22 104.63(13)
N1 Ru2 C22 154.37(11)
C1 Ru2 C22 93.74(12)
C23 Ru2 C22 37.78(12)
C4 Ru2 C24 109.52(13)
N1 Ru2 C24 97.94(11)
C1 Ru2 C24 152.08(12)
C23 Ru2 C24 37.18(12)
C22 Ru2 C24 62.32(12)
C4 Ru2 C25 146.18(13)
N1 Ru2 C25 93.51(10)
C1 Ru2 C25 120.20(11)
C23 Ru2 C25 61.38(11)
C22 Ru2 C25 60.86(12)
C24 Ru2 C25 36.97(11)
C4 Ru2 C21 141.31(13)
N1 Ru2 C21 120.64(10)
C1 Ru2 C21 91.51(12)
C23 Ru2 C21 61.43(11)
C22 Ru2 C21 36.72(11)
C24 Ru2 C21 60.82(11)
C25 Ru2 C21 35.22(11)
C4 Ru2 Ru1 95.27(10)
N1 Ru2 Ru1 49.81(7)
C1 Ru2 Ru1 50.00(8)
C23 Ru2 Ru1 175.91(8)
C22 Ru2 Ru1 138.65(9)
C24 Ru2 Ru1 142.35(9)
C25 Ru2 Ru1 115.84(8)
C21 Ru2 Ru1 114.52(8)
C5 N1 Ru2 128.82(19)
C5 N1 Ru1 127.17(19)
Ru2 N1 Ru1 80.57(9)
C2 C1 Ru1 123.5(2)
C2 C1 Ru2 122.8(2)
Ru1 C1 Ru2 79.58(11)
O1 C3 Ru1 172.8(3)
O2 C4 Ru2 172.4(3)
C10 C5 C6 119.0(3)
C10 C5 N1 118.1(3)
C6 C5 N1 122.9(3)
C7 C6 C5 120.2(3)
C8 C7 C6 120.4(3)
C7 C8 C9 120.0(3)
C8 C9 C10 119.7(3)
C5 C10 C9 120.7(3)
C15 C11 C12 108.2(3)
C15 C11 C16 127.7(4)
C12 C11 C16 123.8(4)
C15 C11 Ru1 71.52(19)
C12 C11 Ru1 67.90(17)
C16 C11 Ru1 130.6(3)
C11 C12 C13 107.7(3)
C11 C12 C17 125.4(3)
C13 C12 C17 125.8(3)
C11 C12 Ru1 75.37(18)
C13 C12 Ru1 71.77(17)
C17 C12 Ru1 127.8(2)
C14 C13 C12 107.1(3)
C14 C13 C18 127.5(3)
C12 C13 C18 125.3(3)
C14 C13 Ru1 71.15(19)
C12 C13 Ru1 70.49(17)
C18 C13 Ru1 126.3(2)
C13 C14 C15 108.2(3)
C13 C14 C19 127.4(4)
C15 C14 C19 124.2(4)
C13 C14 Ru1 71.73(19)
C15 C14 Ru1 74.2(2)
C19 C14 Ru1 124.0(2)
C11 C15 C14 108.5(3)
C11 C15 C20 127.4(4)
C14 C15 C20 123.8(5)
C11 C15 Ru1 73.1(2)
C14 C15 Ru1 68.99(19)
C20 C15 Ru1 128.2(3)
C25 C21 C22 108.0(3)
C25 C21 C26 127.6(3)
C22 C21 C26 124.0(3)
C25 C21 Ru2 71.84(17)
C22 C21 Ru2 67.61(17)
C26 C21 Ru2 131.4(2)
C23 C22 C21 107.8(3)
C23 C22 C27 127.0(3)
C21 C22 C27 124.2(3)
C23 C22 Ru2 70.75(17)
C21 C22 Ru2 75.67(18)
C27 C22 Ru2 128.2(2)
C24 C23 C22 108.0(3)
C24 C23 C28 125.7(3)
C22 C23 C28 126.2(3)
C24 C23 Ru2 72.68(17)
C22 C23 Ru2 71.47(17)
C28 C23 Ru2 125.3(2)
C23 C24 C25 107.4(3)
C23 C24 C29 126.5(3)
C25 C24 C29 125.8(3)
C23 C24 Ru2 70.14(17)
C25 C24 Ru2 74.09(17)
C29 C24 Ru2 125.3(2)
C21 C25 C24 108.6(3)
C21 C25 C30 126.4(3)
C24 C25 C30 124.6(3)
C21 C25 Ru2 72.94(17)
C24 C25 Ru2 68.94(16)
C30 C25 Ru2 129.3(2)
C32 C31 C36 114.4(3)
C32 C31 B1 122.3(3)
C36 C31 B1 123.3(3)
C31 C32 C33 123.0(3)
C34 C33 C32 120.3(3)
C35 C34 C33 119.2(3)
C34 C35 C36 119.6(3)
C35 C36 C31 123.4(3)
C38 C37 C42 115.3(3)
C38 C37 B1 122.4(3)
C42 C37 B1 122.1(3)
C37 C38 C39 122.7(3)
C40 C39 C38 120.1(3)
C39 C40 C41 118.8(3)
C40 C41 C42 120.1(3)
C41 C42 C37 122.9(3)
C44 C43 C48 115.2(3)
C44 C43 B1 122.4(3)
C48 C43 B1 122.4(3)
C43 C44 C45 122.5(3)
C46 C45 C44 120.3(3)
C45 C46 C47 118.6(3)
C48 C47 C46 121.1(3)
C47 C48 C43 122.2(3)
C54 C49 C50 114.8(3)
C54 C49 B1 124.3(3)
C50 C49 B1 120.7(3)
C51 C50 C49 122.5(3)
C50 C51 C52 120.7(3)
C53 C52 C51 118.6(3)
C52 C53 C54 120.1(3)
C53 C54 C49 123.2(3)
C49 B1 C31 108.6(2)
C49 B1 C37 108.9(2)
C31 B1 C37 110.6(2)
C49 B1 C43 109.8(2)
C31 B1 C43 110.3(2)
C37 B1 C43 108.6(2)

loop_
_geom_bond_atom_site_label_1
_geom_bond_atom_site_label_2
_geom_bond_distance
Ru1 C3 1.863(3)
Ru1 N1 2.090(2)
Ru1 C1 2.102(3)
Ru1 C12 2.228(3)
Ru1 C14 2.237(3)
Ru1 C13 2.245(3)
Ru1 C15 2.306(3)
Ru1 C11 2.326(3)
Ru1 Ru2 2.6989(3)
Ru2 C4 1.856(3)
Ru2 N1 2.084(3)
Ru2 C1 2.115(3)
Ru2 C23 2.217(3)
Ru2 C22 2.227(3)
Ru2 C24 2.251(3)
Ru2 C25 2.319(3)
Ru2 C21 2.334(3)
O1 C3 1.148(4)
O2 C4 1.151(4)
N1 C5 1.433(4)
C1 C2 1.509(4)
C5 C10 1.396(4)
C5 C6 1.403(4)
C6 C7 1.388(4)
C7 C8 1.389(5)
C8 C9 1.392(5)
C9 C10 1.393(5)
C11 C15 1.407(6)
C11 C12 1.438(5)
C11 C16 1.498(5)
C12 C13 1.446(5)
C12 C17 1.498(5)
C13 C14 1.427(5)
C13 C18 1.490(5)
C14 C15 1.436(6)
C14 C19 1.500(6)
C15 C20 1.497(5)
C21 C25 1.408(5)
C21 C22 1.440(5)
C21 C26 1.488(5)
C22 C23 1.439(4)
C22 C27 1.494(5)
C23 C24 1.425(5)
C23 C28 1.503(4)
C24 C25 1.450(4)
C24 C29 1.500(4)
C25 C30 1.503(5)
C31 C32 1.407(4)
C31 C36 1.402(4)
C31 B1 1.659(5)
C32 C33 1.401(5)
C33 C34 1.376(5)
C34 C35 1.387(5)
C35 C36 1.405(4)
C37 C38 1.403(4)
C37 C42 1.408(4)
C37 B1 1.646(4)
C38 C39 1.399(4)
C39 C40 1.397(5)
C40 C41 1.391(5)
C41 C42 1.394(4)
C43 C44 1.409(4)
C43 C48 1.415(4)
C43 B1 1.660(4)
C44 C45 1.405(4)
C45 C46 1.383(5)
C46 C47 1.388(5)
C47 C48 1.388(4)
C49 C54 1.407(4)
C49 C50 1.409(4)
C49 B1 1.646(5)
C50 C51 1.396(5)
C51 C52 1.382(5)
C52 C53 1.393(5)
C53 C54 1.388(5)
